data_1544210
loop_
_publ_author_name
'Shang, Ming'
'Shao, Qian'
'Sun, Shang-Zheng'
'Chen, Yan-Qiao'
'Xu, Hui'
'Dai, Hui-Xiong'
'Yu, Jin-Quan'

_publ_section_title
;
 Identification of monodentate oxazoline as a ligand for copper-promoted
 ortho-C--H hydroxylation and amination
;
_journal_issue 2
_journal_name_full 'Chem. Sci.'
_journal_page_first 1469
_journal_paper_doi 10.1039/C6SC03383K
_journal_volume 8
_journal_year 2017
_chemical_formula_sum 'C42 H22 F14 N2 Na O7'
_chemical_formula_weight 955.60
_chemical_name_systematic
; 
 ? 
;
_space_group_crystal_system triclinic
_space_group_IT_number 2
_space_group_name_Hall '-P 1'
_space_group_name_H-M_alt 'P -1'
_symmetry_space_group_name_Hall '-P 1'
_symmetry_space_group_name_H-M 'P -1'
_atom_sites_solution_hydrogens mixed
_audit_creation_method SHELXL-2013
_audit_update_record
;
2016-07-28 deposited with the CCDC.
2016-09-23 downloaded from the CCDC.
;
_cell_angle_alpha 108.566(4)
_cell_angle_beta 96.630(4)
_cell_angle_gamma 96.910(4)
_cell_formula_units_Z 2
_cell_length_a 10.857(2)
_cell_length_b 15.141(3)
_cell_length_c 17.359(3)
_cell_measurement_reflns_used 1895
_cell_measurement_temperature 293(2)
_cell_measurement_theta_max 40.853
_cell_measurement_theta_min 4.872
_cell_volume 2649.3(9)
_computing_cell_refinement 'Bruker SMART'
_computing_data_collection 'Bruker SMART'
_computing_data_reduction 'Bruker SHELXTL'
_computing_molecular_graphics 'Bruker SHELXTL'
_computing_publication_material 'Bruker SHELXTL'
_computing_structure_refinement 'SHELXL-2013 (Sheldrick, 2013)'
_computing_structure_solution 'Bruker SHELXTL'
_diffrn_ambient_temperature 293(2)
_diffrn_measured_fraction_theta_full 0.998
_diffrn_measured_fraction_theta_max 0.998
_diffrn_measurement_device_type 'CCD area detector'
_diffrn_measurement_method 'phi and omega scans'
_diffrn_radiation_type MoK\a
_diffrn_radiation_wavelength 0.71073
_diffrn_reflns_av_R_equivalents 0.0480
_diffrn_reflns_av_unetI/netI 0.1070
_diffrn_reflns_Laue_measured_fraction_full 0.998
_diffrn_reflns_Laue_measured_fraction_max 0.998
_diffrn_reflns_limit_h_max 13
_diffrn_reflns_limit_h_min -12
_diffrn_reflns_limit_k_max 18
_diffrn_reflns_limit_k_min -18
_diffrn_reflns_limit_l_max 20
_diffrn_reflns_limit_l_min -21
_diffrn_reflns_number 15334
_diffrn_reflns_point_group_measured_fraction_full 0.998
_diffrn_reflns_point_group_measured_fraction_max 0.998
_diffrn_reflns_theta_full 25.242
_diffrn_reflns_theta_max 25.500
_diffrn_reflns_theta_min 1.254
_exptl_absorpt_coefficient_mu 0.121
_exptl_absorpt_correction_T_max 0.7456
_exptl_absorpt_correction_T_min 0.5874
_exptl_absorpt_correction_type multi-scan
_exptl_absorpt_process_details sadabs
_exptl_crystal_colour colorless
_exptl_crystal_density_diffrn 1.198
_exptl_crystal_description prismatic
_exptl_crystal_F_000 962
_exptl_crystal_size_max 0.220
_exptl_crystal_size_mid 0.170
_exptl_crystal_size_min 0.120
_platon_squeeze_details
;
;
_refine_diff_density_max 0.323
_refine_diff_density_min -0.272
_refine_diff_density_rms 0.050
_refine_ls_extinction_method none
_refine_ls_goodness_of_fit_ref 0.872
_refine_ls_hydrogen_treatment mixed
_refine_ls_matrix_type full
_refine_ls_number_parameters 614
_refine_ls_number_reflns 9835
_refine_ls_number_restraints 11
_refine_ls_restrained_S_all 0.883
_refine_ls_R_factor_all 0.1361
_refine_ls_R_factor_gt 0.0695
_refine_ls_shift/su_max 0.000
_refine_ls_shift/su_mean 0.000
_refine_ls_structure_factor_coef Fsqd
_refine_ls_weighting_details 'w=1/[\s^2^(Fo^2^)+(0.0940P)^2^] where P=(Fo^2^+2Fc^2^)/3'
_refine_ls_weighting_scheme calc
_refine_ls_wR_factor_gt 0.1813
_refine_ls_wR_factor_ref 0.2064
_reflns_Friedel_coverage 0.000
_reflns_number_gt 4274
_reflns_number_total 9835
_reflns_threshold_expression 'I > 2\s(I)'
_cod_data_source_file c6sc03383k2.cif
_cod_data_source_block cd15058
_cod_depositor_comments 'Adding full bibliography for 1544210--1544211.cif.'
_cod_database_code 1544210
_shelx_space_group_comment
; 
The symmetry employed for this shelxl refinement is uniquely defined 
by the following loop, which should always be used as a source of 
symmetry information in preference to the above space-group names. 
They are only intended as comments. 
;
_shelx_estimated_absorpt_t_min 0.974
_shelx_estimated_absorpt_t_max 0.986
_shelxl_version_number 2013-4

loop_
_space_group_symop_operation_xyz
'x, y, z'
'-x, -y, -z'

loop_
_atom_site_label
_atom_site_type_symbol
_atom_site_fract_x
_atom_site_fract_y
_atom_site_fract_z
_atom_site_U_iso_or_equiv
_atom_site_adp_type
_atom_site_occupancy
_atom_site_site_symmetry_order
_atom_site_calc_flag
_atom_site_refinement_flags_posn
_atom_site_refinement_flags_adp
_atom_site_refinement_flags_occupancy
_atom_site_disorder_assembly
_atom_site_disorder_group
Na1 Na 0.74949(15) 0.76721(9) 0.04652(9) 0.0827(5) Uani 1 1 d . . . . .
O1 O 0.7334(2) 0.61431(16) 0.04146(17) 0.0842(8) Uani 1 1 d . . . . .
O2 O 0.7438(3) 0.34735(15) 0.05331(15) 0.0828(8) Uani 1 1 d . . . . .
H2 H 0.7037 0.2937 0.0319 0.124 Uiso 1 1 calc DR U . . .
O3 O 1.0591(3) 0.22565(17) -0.13310(18) 0.0916(8) Uani 1 1 d . . . . .
O4 O 0.2336(2) 1.09494(15) -0.02104(14) 0.0717(7) Uani 1 1 d . . . . .
O5 O 0.2655(2) 0.81636(15) -0.04949(14) 0.0724(7) Uani 1 1 d . . . . .
H5 H 0.1955 0.8054 -0.0378 0.109 Uiso 1 1 calc R U . . .
O6 O 0.6505(2) 0.84559(16) 0.15872(14) 0.0735(7) Uani 1 1 d . . . . .
O7 O 0.5659(8) 0.6917(5) -0.0711(5) 0.177(3) Uani 0.6 1 d D U P A 1
H7A H 0.5357 0.6733 -0.1243 0.212 Uiso 0.6 1 d DR U P A 1
H7B H 0.4633 0.6706 -0.0828 0.212 Uiso 0.6 1 d DR U P A 1
O7' O 0.6873(14) 0.7049(8) -0.0966(7) 0.184(4) Uani 0.4 1 d D U P A 2
H7C H 0.7646 0.7219 -0.1101 0.221 Uiso 0.4 1 d DR U P A 2
H7D H 0.6221 0.6713 -0.1329 0.221 Uiso 0.4 1 d DR U P A 2
N1 N 0.6779(3) 0.5098(2) 0.1034(2) 0.0754(9) Uani 1 1 d . . . . .
N2 N 0.1606(3) 0.9406(2) -0.09155(18) 0.0660(8) Uani 1 1 d . . . . .
C1 C 0.7317(3) 0.5348(2) 0.0455(2) 0.0662(10) Uani 1 1 d . . . . .
C2 C 0.7932(3) 0.4629(2) -0.0092(2) 0.0584(9) Uani 1 1 d . . . . .
C3 C 0.8540(3) 0.4885(2) -0.0678(2) 0.0741(10) Uani 1 1 d . . . . .
H3 H 0.8522 0.5484 -0.0712 0.089 Uiso 1 1 calc R U . . .
C4 C 0.9165(3) 0.4278(2) -0.1205(2) 0.0710(10) Uani 1 1 d . . . . .
H4 H 0.9533 0.4456 -0.1603 0.085 Uiso 1 1 calc R U . . .
C5 C 0.9236(3) 0.3390(2) -0.1132(2) 0.0633(9) Uani 1 1 d . . . . .
C6 C 0.8679(3) 0.3136(2) -0.0548(2) 0.0653(9) Uani 1 1 d . . . . .
H6 H 0.8757 0.2554 -0.0492 0.078 Uiso 1 1 calc R U . . .
C7 C 0.7991(3) 0.3732(2) -0.0032(2) 0.0615(9) Uani 1 1 d . . . . .
C8 C 0.9996(3) 0.2732(2) -0.1632(2) 0.0693(10) Uani 1 1 d . . . . .
C9 C 1.0034(3) 0.2659(2) -0.2512(3) 0.0746(10) Uani 1 1 d . . . . .
C10 C 0.9048(4) 0.2843(3) -0.2991(3) 0.0959(13) Uani 1 1 d . . . . .
H10 H 0.8357 0.3047 -0.2760 0.115 Uiso 1 1 calc R U . . .
C11 C 0.9096(5) 0.2722(4) -0.3815(3) 0.1189(17) Uani 1 1 d . . . . .
H11 H 0.8437 0.2846 -0.4137 0.143 Uiso 1 1 calc R U . . .
C12 C 1.0122(6) 0.2419(4) -0.4151(3) 0.1195(17) Uani 1 1 d . . . . .
H12 H 1.0163 0.2333 -0.4702 0.143 Uiso 1 1 calc R U . . .
C13 C 1.1090(5) 0.2244(4) -0.3659(4) 0.1196(17) Uani 1 1 d . . . . .
H13 H 1.1791 0.2048 -0.3881 0.144 Uiso 1 1 calc R U . . .
C14 C 1.1037(4) 0.2354(3) -0.2867(3) 0.0932(13) Uani 1 1 d . . . . .
H14 H 1.1695 0.2219 -0.2552 0.112 Uiso 1 1 calc R U . . .
C15 C 0.6274(4) 0.5692(2) 0.1671(2) 0.0708(10) Uani 1 1 d . . . . .
C16 C 0.6602(5) 0.5711(3) 0.2468(3) 0.0938(13) Uani 1 1 d . . . . .
C17 C 0.6132(5) 0.6253(3) 0.3104(3) 0.1003(14) Uani 1 1 d . . . . .
C18 C 0.5299(4) 0.6858(3) 0.3009(3) 0.0859(12) Uani 1 1 d . . . . .
C19 C 0.4946(4) 0.6832(3) 0.2203(3) 0.0805(11) Uani 1 1 d . . . . .
C20 C 0.5408(3) 0.6258(2) 0.1558(2) 0.0692(10) Uani 1 1 d . . . . .
C21 C 0.4823(6) 0.7454(5) 0.3743(4) 0.1174(17) Uani 1 1 d . . . . .
C22 C 0.2372(3) 1.0110(2) -0.0300(2) 0.0564(8) Uani 1 1 d . . . . .
C23 C 0.3256(3) 0.9809(2) 0.02443(18) 0.0516(8) Uani 1 1 d . . . . .
C24 C 0.4058(3) 1.0510(2) 0.0889(2) 0.0648(9) Uani 1 1 d . . . . .
H24 H 0.4013 1.1138 0.0952 0.078 Uiso 1 1 calc R U . . .
C25 C 0.4908(3) 1.0321(2) 0.1433(2) 0.0642(9) Uani 1 1 d . . . . .
H25 H 0.5410 1.0811 0.1866 0.077 Uiso 1 1 calc R U . . .
C26 C 0.5013(3) 0.9378(2) 0.13290(19) 0.0565(8) Uani 1 1 d . . . . .
C27 C 0.4253(3) 0.8667(2) 0.06835(19) 0.0575(8) Uani 1 1 d . . . . .
H27 H 0.4331 0.8043 0.0613 0.069 Uiso 1 1 calc R U . . .
C28 C 0.3365(3) 0.8860(2) 0.01294(19) 0.0552(8) Uani 1 1 d . . . . .
C29 C 0.5969(3) 0.9109(2) 0.1875(2) 0.0588(8) Uani 1 1 d . . . . .
C30 C 0.6241(3) 0.9645(2) 0.2775(2) 0.0672(9) Uani 1 1 d . . . . .
C31 C 0.7402(4) 0.9662(3) 0.3214(3) 0.0833(11) Uani 1 1 d . . . . .
H31 H 0.8007 0.9364 0.2941 0.100 Uiso 1 1 calc R U . . .
C32 C 0.7657(5) 1.0122(4) 0.4056(3) 0.1104(16) Uani 1 1 d . . . . .
H32 H 0.8432 1.0122 0.4346 0.132 Uiso 1 1 calc R U . . .
C33 C 0.6785(5) 1.0579(4) 0.4473(3) 0.1116(16) Uani 1 1 d . . . . .
H33 H 0.6974 1.0901 0.5037 0.134 Uiso 1 1 calc R U . . .
C34 C 0.5640(5) 1.0552(4) 0.4043(3) 0.1159(17) Uani 1 1 d . . . . .
H34 H 0.5036 1.0841 0.4324 0.139 Uiso 1 1 calc R U . . .
C35 C 0.5357(4) 1.0105(3) 0.3200(2) 0.0899(13) Uani 1 1 d . . . . .
H35 H 0.4579 1.0110 0.2916 0.108 Uiso 1 1 calc R U . . .
C36 C 0.0768(3) 0.9505(2) -0.1551(2) 0.0593(8) Uani 1 1 d . . . . .
C37 C -0.0116(3) 1.0096(2) -0.1431(2) 0.0613(9) Uani 1 1 d . . . . .
C38 C -0.0918(3) 1.0151(3) -0.2083(2) 0.0693(10) Uani 1 1 d . . . . .
C39 C -0.0887(3) 0.9614(3) -0.2893(2) 0.0796(11) Uani 1 1 d . . . . .
C40 C -0.0018(4) 0.8988(3) -0.3003(2) 0.0870(12) Uani 1 1 d . . . . .
C41 C 0.0782(4) 0.8950(3) -0.2359(2) 0.0766(10) Uani 1 1 d . . . . .
C42 C -0.1712(6) 0.9673(5) -0.3618(3) 0.1174(18) Uani 1 1 d . . . . .
F1 F 0.7489(3) 0.5189(2) 0.26146(17) 0.1410(11) Uani 1 1 d . . . . .
F2 F 0.6519(3) 0.6231(2) 0.38714(17) 0.1537(12) Uani 1 1 d . . . . .
F3 F 0.4106(2) 0.73586(18) 0.20453(16) 0.1087(8) Uani 1 1 d . . . . .
F4 F 0.4976(2) 0.62537(16) 0.08040(13) 0.0932(7) Uani 1 1 d . . . . .
F5 F 0.5721(4) 0.7954(3) 0.4316(2) 0.209(2) Uani 1 1 d . . . . .
F6 F 0.4074(4) 0.6971(3) 0.4037(2) 0.1879(18) Uani 1 1 d . . . . .
F7 F 0.4107(4) 0.8047(3) 0.3569(2) 0.1587(13) Uani 1 1 d . . . . .
F8 F -0.02615(19) 1.05960(15) -0.06677(12) 0.0812(6) Uani 1 1 d . . . . .
F9 F -0.1764(2) 1.07345(17) -0.19105(14) 0.1002(7) Uani 1 1 d . . . . .
F10 F 0.0052(3) 0.8429(2) -0.37565(14) 0.1319(10) Uani 1 1 d . . . . .
F11 F 0.1623(2) 0.83558(17) -0.24979(13) 0.1108(8) Uani 1 1 d . . . . .
F12 F -0.2333(3) 1.0373(3) -0.34522(19) 0.1531(13) Uani 1 1 d . . . . .
F13 F -0.1076(4) 0.9771(4) -0.4175(2) 0.218(2) Uani 1 1 d . . . . .
F14 F -0.2544(5) 0.8964(3) -0.3950(3) 0.236(3) Uani 1 1 d . . . . .
H1 H 0.691(4) 0.452(3) 0.106(3) 0.123(16) Uiso 1 1 d . . . . .
H2A H 0.183(4) 0.889(3) -0.092(3) 0.118(17) Uiso 1 1 d . . . . .

loop_
_atom_site_aniso_label
_atom_site_aniso_U_11
_atom_site_aniso_U_22
_atom_site_aniso_U_33
_atom_site_aniso_U_23
_atom_site_aniso_U_13
_atom_site_aniso_U_12
Na1 0.1410(13) 0.0442(7) 0.0716(9) 0.0235(7) 0.0163(8) 0.0383(8)
O1 0.115(2) 0.0409(13) 0.103(2) 0.0243(14) 0.0205(15) 0.0346(13)
O2 0.148(2) 0.0373(13) 0.0735(17) 0.0214(13) 0.0274(16) 0.0378(14)
O3 0.0992(19) 0.0693(17) 0.117(2) 0.0353(16) 0.0149(16) 0.0450(15)
O4 0.0954(17) 0.0426(13) 0.0825(17) 0.0276(12) -0.0003(13) 0.0276(11)
O5 0.1095(19) 0.0391(13) 0.0654(15) 0.0193(12) -0.0114(13) 0.0206(13)
O6 0.0926(17) 0.0688(16) 0.0670(15) 0.0227(13) 0.0115(12) 0.0457(14)
O7 0.184(7) 0.156(5) 0.185(6) 0.054(5) 0.045(5) 0.009(5)
O7' 0.219(9) 0.162(7) 0.177(8) 0.061(7) 0.052(7) 0.023(8)
N1 0.126(3) 0.0368(16) 0.066(2) 0.0145(16) 0.0180(18) 0.0317(17)
N2 0.096(2) 0.0456(18) 0.0584(19) 0.0207(16) -0.0028(16) 0.0254(17)
C1 0.082(2) 0.040(2) 0.076(3) 0.0186(19) 0.0023(19) 0.0225(17)
C2 0.081(2) 0.0319(17) 0.060(2) 0.0121(16) 0.0022(17) 0.0192(15)
C3 0.092(3) 0.042(2) 0.093(3) 0.025(2) 0.009(2) 0.0260(18)
C4 0.088(3) 0.060(2) 0.072(2) 0.026(2) 0.0114(19) 0.0269(19)
C5 0.074(2) 0.0444(19) 0.066(2) 0.0132(18) -0.0030(18) 0.0211(16)
C6 0.092(3) 0.0407(19) 0.061(2) 0.0137(18) -0.0001(19) 0.0246(18)
C7 0.090(2) 0.0356(18) 0.056(2) 0.0114(17) 0.0013(18) 0.0202(17)
C8 0.068(2) 0.049(2) 0.085(3) 0.015(2) 0.0016(19) 0.0147(17)
C9 0.071(2) 0.060(2) 0.085(3) 0.011(2) 0.011(2) 0.0213(19)
C10 0.084(3) 0.108(3) 0.091(3) 0.021(3) 0.010(2) 0.036(2)
C11 0.127(4) 0.150(5) 0.075(3) 0.028(3) 0.009(3) 0.039(3)
C12 0.140(5) 0.136(5) 0.073(3) 0.013(3) 0.034(3) 0.032(4)
C13 0.116(4) 0.132(5) 0.116(5) 0.033(4) 0.038(4) 0.046(3)
C14 0.097(3) 0.088(3) 0.093(3) 0.017(3) 0.026(3) 0.036(2)
C15 0.103(3) 0.046(2) 0.065(2) 0.0168(19) 0.015(2) 0.0238(19)
C16 0.139(4) 0.073(3) 0.086(3) 0.034(2) 0.023(3) 0.052(3)
C17 0.148(4) 0.101(3) 0.061(3) 0.027(3) 0.024(3) 0.046(3)
C18 0.102(3) 0.076(3) 0.079(3) 0.019(2) 0.027(2) 0.022(2)
C19 0.090(3) 0.065(2) 0.089(3) 0.023(2) 0.021(2) 0.027(2)
C20 0.084(3) 0.059(2) 0.055(2) 0.0073(19) 0.0032(19) 0.0191(19)
C21 0.127(5) 0.134(5) 0.096(4) 0.025(4) 0.047(4) 0.052(4)
C22 0.072(2) 0.047(2) 0.058(2) 0.0243(18) 0.0100(17) 0.0204(17)
C23 0.069(2) 0.0400(17) 0.0516(19) 0.0208(16) 0.0077(16) 0.0193(15)
C24 0.086(2) 0.0374(18) 0.069(2) 0.0167(18) -0.0025(19) 0.0194(17)
C25 0.084(2) 0.0462(19) 0.057(2) 0.0095(17) 0.0005(17) 0.0232(17)
C26 0.072(2) 0.052(2) 0.0483(19) 0.0161(17) 0.0110(16) 0.0239(17)
C27 0.082(2) 0.0405(18) 0.055(2) 0.0190(17) 0.0080(17) 0.0260(16)
C28 0.083(2) 0.0358(18) 0.0469(19) 0.0123(16) 0.0023(16) 0.0209(16)
C29 0.072(2) 0.056(2) 0.056(2) 0.0237(18) 0.0117(16) 0.0267(17)
C30 0.076(2) 0.068(2) 0.059(2) 0.0201(19) -0.0004(18) 0.0264(18)
C31 0.083(3) 0.093(3) 0.078(3) 0.029(2) 0.001(2) 0.037(2)
C32 0.108(3) 0.136(4) 0.077(3) 0.032(3) -0.027(3) 0.033(3)
C33 0.121(4) 0.133(4) 0.064(3) 0.007(3) -0.007(3) 0.049(3)
C34 0.137(4) 0.142(4) 0.059(3) 0.006(3) 0.012(3) 0.065(3)
C35 0.087(3) 0.119(4) 0.060(3) 0.016(2) 0.005(2) 0.049(2)
C36 0.079(2) 0.051(2) 0.051(2) 0.0232(17) 0.0001(16) 0.0154(17)
C37 0.070(2) 0.064(2) 0.056(2) 0.0232(19) 0.0118(17) 0.0236(18)
C38 0.063(2) 0.074(2) 0.077(3) 0.032(2) 0.0055(18) 0.0228(19)
C39 0.074(3) 0.097(3) 0.069(3) 0.033(2) -0.0049(19) 0.018(2)
C40 0.103(3) 0.097(3) 0.047(2) 0.006(2) 0.000(2) 0.027(3)
C41 0.098(3) 0.069(2) 0.062(3) 0.014(2) 0.007(2) 0.038(2)
C42 0.105(4) 0.179(6) 0.075(3) 0.048(4) -0.003(3) 0.050(4)
F1 0.222(3) 0.136(2) 0.104(2) 0.0603(18) 0.0363(19) 0.110(2)
F2 0.232(3) 0.181(3) 0.0763(19) 0.057(2) 0.0383(19) 0.089(3)
F3 0.1061(17) 0.1123(19) 0.1176(19) 0.0340(16) 0.0268(14) 0.0602(15)
F4 0.1020(16) 0.1047(17) 0.0710(15) 0.0240(13) -0.0004(11) 0.0403(13)
F5 0.144(3) 0.286(5) 0.104(2) -0.070(3) 0.015(2) 0.064(3)
F6 0.243(4) 0.188(4) 0.180(4) 0.074(3) 0.139(3) 0.078(3)
F7 0.190(3) 0.151(3) 0.139(3) 0.021(2) 0.061(2) 0.086(3)
F8 0.0951(14) 0.0894(15) 0.0641(14) 0.0224(12) 0.0177(10) 0.0403(12)
F9 0.0831(14) 0.1183(18) 0.1063(17) 0.0395(15) 0.0013(12) 0.0526(13)
F10 0.151(2) 0.165(3) 0.0560(15) 0.0013(16) -0.0071(14) 0.0607(19)
F11 0.143(2) 0.1089(18) 0.0724(15) 0.0052(13) 0.0032(13) 0.0743(16)
F12 0.152(3) 0.197(3) 0.124(2) 0.072(2) -0.0234(19) 0.073(3)
F13 0.162(3) 0.446(8) 0.117(3) 0.163(4) 0.027(2) 0.131(4)
F14 0.231(4) 0.183(4) 0.215(4) 0.049(3) -0.164(4) -0.021(3)

loop_
_atom_type_symbol
_atom_type_description
_atom_type_scat_dispersion_real
_atom_type_scat_dispersion_imag
_atom_type_scat_source
C C 0.0033 0.0016 'International Tables Vol C Tables 4.2.6.8 and 6.1.1.4'
H H 0.0000 0.0000 'International Tables Vol C Tables 4.2.6.8 and 6.1.1.4'
N N 0.0061 0.0033 'International Tables Vol C Tables 4.2.6.8 and 6.1.1.4'
O O 0.0106 0.0060 'International Tables Vol C Tables 4.2.6.8 and 6.1.1.4'
F F 0.0171 0.0103 'International Tables Vol C Tables 4.2.6.8 and 6.1.1.4'
Na Na 0.0362 0.0249 'International Tables Vol C Tables 4.2.6.8 and 6.1.1.4'

loop_
_geom_angle_atom_site_label_1
_geom_angle_atom_site_label_2
_geom_angle_atom_site_label_3
_geom_angle
_geom_angle_site_symmetry_1
_geom_angle_site_symmetry_3
O4 Na1 O1 167.14(11) 2_675 .
O4 Na1 O7' 82.0(3) 2_675 .
O1 Na1 O7' 85.7(3) . .
O4 Na1 O6 85.34(9) 2_675 .
O1 Na1 O6 106.17(10) . .
O7' Na1 O6 134.2(4) . .
O4 Na1 O3 106.03(11) 2_675 2_765
O1 Na1 O3 79.40(10) . 2_765
O7' Na1 O3 132.0(4) . 2_765
O6 Na1 O3 93.79(10) . 2_765
O4 Na1 O7 91.88(19) 2_675 .
O1 Na1 O7 80.07(19) . .
O6 Na1 O7 103.1(2) . .
O3 Na1 O7 156.3(2) 2_765 .
O4 Na1 H7C 74.8 2_675 .
O1 Na1 H7C 92.4 . .
O7' Na1 H7C 20.6 . .
O6 Na1 H7C 148.7 . .
O3 Na1 H7C 114.6 2_765 .
C1 O1 Na1 174.3(3) . .
C7 O2 H2 109.5 . .
C8 O3 Na1 142.6(2) . 2_765
C22 O4 Na1 160.3(2) . 2_675
C28 O5 H5 109.5 . .
C29 O6 Na1 145.7(2) . .
Na1 O7 H7A 149.4 . .
Na1 O7 H7B 141.3 . .
H7A O7 H7B 68.7 . .
Na1 O7' H7C 96.4 . .
Na1 O7' H7D 139.6 . .
H7C O7' H7D 123.7 . .
C1 N1 C15 126.2(3) . .
C1 N1 H1 114(3) . .
C15 N1 H1 118(3) . .
C22 N2 C36 126.7(3) . .
C22 N2 H2A 108(3) . .
C36 N2 H2A 124(3) . .
O1 C1 N1 121.0(3) . .
O1 C1 C2 122.7(4) . .
N1 C1 C2 116.3(3) . .
C3 C2 C7 118.4(3) . .
C3 C2 C1 117.4(3) . .
C7 C2 C1 124.1(3) . .
C4 C3 C2 122.2(3) . .
C4 C3 H3 118.9 . .
C2 C3 H3 118.9 . .
C3 C4 C5 118.9(4) . .
C3 C4 H4 120.6 . .
C5 C4 H4 120.6 . .
C6 C5 C4 119.8(3) . .
C6 C5 C8 118.4(3) . .
C4 C5 C8 121.6(4) . .
C5 C6 C7 121.8(3) . .
C5 C6 H6 119.1 . .
C7 C6 H6 119.1 . .
O2 C7 C2 119.8(3) . .
O2 C7 C6 121.4(3) . .
C2 C7 C6 118.8(3) . .
O3 C8 C5 120.5(4) . .
O3 C8 C9 119.6(3) . .
C5 C8 C9 119.9(3) . .
C14 C9 C10 118.9(4) . .
C14 C9 C8 119.1(4) . .
C10 C9 C8 121.9(3) . .
C9 C10 C11 119.9(4) . .
C9 C10 H10 120.0 . .
C11 C10 H10 120.0 . .
C12 C11 C10 119.7(5) . .
C12 C11 H11 120.2 . .
C10 C11 H11 120.2 . .
C11 C12 C13 119.1(5) . .
C11 C12 H12 120.5 . .
C13 C12 H12 120.5 . .
C14 C13 C12 121.2(5) . .
C14 C13 H13 119.4 . .
C12 C13 H13 119.4 . .
C13 C14 C9 121.3(5) . .
C13 C14 H14 119.4 . .
C9 C14 H14 119.4 . .
C16 C15 C20 115.8(3) . .
C16 C15 N1 119.9(3) . .
C20 C15 N1 124.3(3) . .
C17 C16 F1 119.3(4) . .
C17 C16 C15 122.7(4) . .
F1 C16 C15 117.9(4) . .
C16 C17 F2 118.5(4) . .
C16 C17 C18 122.4(4) . .
F2 C17 C18 119.1(4) . .
C17 C18 C19 115.3(4) . .
C17 C18 C21 119.9(5) . .
C19 C18 C21 124.8(4) . .
F3 C19 C20 118.7(4) . .
F3 C19 C18 119.7(4) . .
C20 C19 C18 121.6(4) . .
F4 C20 C19 117.2(3) . .
F4 C20 C15 120.7(3) . .
C19 C20 C15 122.2(4) . .
F5 C21 F6 109.0(6) . .
F5 C21 F7 107.1(6) . .
F6 C21 F7 102.1(5) . .
F5 C21 C18 111.9(5) . .
F6 C21 C18 113.0(5) . .
F7 C21 C18 113.2(5) . .
O4 C22 N2 121.4(3) . .
O4 C22 C23 122.7(3) . .
N2 C22 C23 115.8(3) . .
C24 C23 C28 118.2(3) . .
C24 C23 C22 117.8(3) . .
C28 C23 C22 123.9(3) . .
C25 C24 C23 123.2(3) . .
C25 C24 H24 118.4 . .
C23 C24 H24 118.4 . .
C24 C25 C26 119.0(3) . .
C24 C25 H25 120.5 . .
C26 C25 H25 120.5 . .
C27 C26 C25 119.2(3) . .
C27 C26 C29 118.3(3) . .
C25 C26 C29 122.4(3) . .
C26 C27 C28 121.9(3) . .
C26 C27 H27 119.0 . .
C28 C27 H27 119.0 . .
O5 C28 C27 120.8(3) . .
O5 C28 C23 120.7(3) . .
C27 C28 C23 118.4(3) . .
O6 C29 C30 120.1(3) . .
O6 C29 C26 120.2(3) . .
C30 C29 C26 119.7(3) . .
C31 C30 C35 118.8(3) . .
C31 C30 C29 118.8(3) . .
C35 C30 C29 122.4(3) . .
C32 C31 C30 119.8(4) . .
C32 C31 H31 120.1 . .
C30 C31 H31 120.1 . .
C33 C32 C31 121.3(4) . .
C33 C32 H32 119.3 . .
C31 C32 H32 119.3 . .
C34 C33 C32 118.8(4) . .
C34 C33 H33 120.6 . .
C32 C33 H33 120.6 . .
C33 C34 C35 121.4(4) . .
C33 C34 H34 119.3 . .
C35 C34 H34 119.3 . .
C34 C35 C30 119.9(4) . .
C34 C35 H35 120.1 . .
C30 C35 H35 120.1 . .
C37 C36 C41 116.6(3) . .
C37 C36 N2 124.5(3) . .
C41 C36 N2 118.8(3) . .
F8 C37 C38 118.1(3) . .
F8 C37 C36 120.4(3) . .
C38 C37 C36 121.5(3) . .
F9 C38 C37 117.6(3) . .
F9 C38 C39 120.3(3) . .
C37 C38 C39 122.1(3) . .
C38 C39 C40 115.8(3) . .
C38 C39 C42 123.8(4) . .
C40 C39 C42 120.4(4) . .
F10 C40 C41 118.5(4) . .
F10 C40 C39 119.8(4) . .
C41 C40 C39 121.7(4) . .
F11 C41 C40 119.5(3) . .
F11 C41 C36 118.2(3) . .
C40 C41 C36 122.3(3) . .
F14 C42 F13 107.4(6) . .
F14 C42 F12 103.9(5) . .
F13 C42 F12 105.6(6) . .
F14 C42 C39 113.1(6) . .
F13 C42 C39 111.6(5) . .
F12 C42 C39 114.6(5) . .

loop_
_geom_bond_atom_site_label_1
_geom_bond_atom_site_label_2
_geom_bond_distance
_geom_bond_site_symmetry_2
Na1 O4 2.258(2) 2_675
Na1 O1 2.273(3) .
Na1 O7' 2.342(12) .
Na1 O6 2.383(3) .
Na1 O3 2.389(3) 2_765
Na1 O7 2.544(8) .
Na1 H7C 2.6139 .
O1 C1 1.226(4) .
O2 C7 1.342(4) .
O2 H2 0.8200 .
O3 C8 1.218(4) .
O3 Na1 2.389(3) 2_765
O4 C22 1.237(4) .
O4 Na1 2.258(2) 2_675
O5 C28 1.328(4) .
O5 H5 0.8200 .
O6 C29 1.207(3) .
O7 H7A 0.8854 .
O7 H7B 1.0979 .
O7' H7C 0.9268 .
O7' H7D 0.8725 .
N1 C1 1.349(5) .
N1 C15 1.399(4) .
N1 H1 0.91(5) .
N2 C22 1.350(4) .
N2 C36 1.405(4) .
N2 H2A 0.84(5) .
C1 C2 1.480(5) .
C2 C3 1.403(5) .
C2 C7 1.403(4) .
C3 C4 1.378(5) .
C3 H3 0.9300 .
C4 C5 1.401(5) .
C4 H4 0.9300 .
C5 C6 1.368(5) .
C5 C8 1.498(5) .
C6 C7 1.406(5) .
C6 H6 0.9300 .
C8 C9 1.501(5) .
C9 C14 1.370(5) .
C9 C10 1.388(5) .
C10 C11 1.391(6) .
C10 H10 0.9300 .
C11 C12 1.377(6) .
C11 H11 0.9300 .
C12 C13 1.381(7) .
C12 H12 0.9300 .
C13 C14 1.340(6) .
C13 H13 0.9300 .
C14 H14 0.9300 .
C15 C16 1.379(5) .
C15 C20 1.383(5) .
C16 C17 1.344(6) .
C16 F1 1.369(5) .
C17 F2 1.362(5) .
C17 C18 1.394(6) .
C18 C19 1.395(6) .
C18 C21 1.496(6) .
C19 F3 1.341(4) .
C19 C20 1.369(5) .
C20 F4 1.337(4) .
C21 F5 1.277(6) .
C21 F6 1.283(6) .
C21 F7 1.337(6) .
C22 C23 1.481(4) .
C23 C24 1.390(4) .
C23 C28 1.409(4) .
C24 C25 1.362(4) .
C24 H24 0.9300 .
C25 C26 1.402(4) .
C25 H25 0.9300 .
C26 C27 1.378(4) .
C26 C29 1.504(4) .
C27 C28 1.404(4) .
C27 H27 0.9300 .
C29 C30 1.489(5) .
C30 C31 1.388(5) .
C30 C35 1.395(5) .
C31 C32 1.382(6) .
C31 H31 0.9300 .
C32 C33 1.378(6) .
C32 H32 0.9300 .
C33 C34 1.363(6) .
C33 H33 0.9300 .
C34 C35 1.382(5) .
C34 H34 0.9300 .
C35 H35 0.9300 .
C36 C37 1.378(4) .
C36 C41 1.389(5) .
C37 F8 1.339(4) .
C37 C38 1.377(5) .
C38 F9 1.343(4) .
C38 C39 1.389(5) .
C39 C40 1.402(5) .
C39 C42 1.492(6) .
C40 F10 1.330(4) .
C40 C41 1.355(5) .
C41 F11 1.346(4) .
C42 F14 1.247(7) .
C42 F13 1.287(6) .
C42 F12 1.297(6) .

loop_
_geom_hbond_atom_site_label_D
_geom_hbond_atom_site_label_H
_geom_hbond_atom_site_label_A
_geom_hbond_distance_DH
_geom_hbond_distance_HA
_geom_hbond_distance_DA
_geom_hbond_angle_DHA
_geom_hbond_site_symmetry_A
N2 H2A O5 0.84(5) 1.78(5) 2.563(4) 154(4) .
N1 H1 O2 0.91(5) 1.76(5) 2.554(3) 144(4) .
O2 H2 O5 0.82 1.85 2.448(3) 128.9 2_665
N2 H2A O5 0.84(5) 1.78(5) 2.563(4) 154(4) .
N1 H1 O2 0.91(5) 1.76(5) 2.554(3) 144(4) .
O2 H2 O5 0.82 1.85 2.448(3) 128.9 2_665
O2 H2 O5 0.82 1.85 2.448(3) 128.9 2_665
N1 H1 O2 0.91(5) 1.76(5) 2.554(3) 144(4) .
N2 H2A O5 0.84(5) 1.78(5) 2.563(4) 154(4) .

loop_
_geom_torsion_atom_site_label_1
_geom_torsion_atom_site_label_2
_geom_torsion_atom_site_label_3
_geom_torsion_atom_site_label_4
_geom_torsion
_geom_torsion_site_symmetry_1
C15 N1 C1 O1 -4.6(6) .
C15 N1 C1 C2 172.3(3) .
O1 C1 C2 C3 -0.7(5) .
N1 C1 C2 C3 -177.6(3) .
O1 C1 C2 C7 176.2(3) .
N1 C1 C2 C7 -0.7(5) .
C7 C2 C3 C4 1.5(5) .
C1 C2 C3 C4 178.6(3) .
C2 C3 C4 C5 -2.5(5) .
C3 C4 C5 C6 0.6(5) .
C3 C4 C5 C8 -174.4(3) .
C4 C5 C6 C7 2.3(5) .
C8 C5 C6 C7 177.5(3) .
C3 C2 C7 O2 178.8(3) .
C1 C2 C7 O2 2.0(5) .
C3 C2 C7 C6 1.3(5) .
C1 C2 C7 C6 -175.5(3) .
C5 C6 C7 O2 179.3(3) .
C5 C6 C7 C2 -3.2(5) .
Na1 O3 C8 C5 -79.8(5) 2_765
Na1 O3 C8 C9 99.9(4) 2_765
C6 C5 C8 O3 -33.5(5) .
C4 C5 C8 O3 141.6(4) .
C6 C5 C8 C9 146.8(3) .
C4 C5 C8 C9 -38.1(5) .
O3 C8 C9 C14 -23.6(5) .
C5 C8 C9 C14 156.1(3) .
O3 C8 C9 C10 152.8(4) .
C5 C8 C9 C10 -27.5(5) .
C14 C9 C10 C11 -0.4(6) .
C8 C9 C10 C11 -176.8(4) .
C9 C10 C11 C12 0.1(8) .
C10 C11 C12 C13 -0.3(8) .
C11 C12 C13 C14 0.9(9) .
C12 C13 C14 C9 -1.3(8) .
C10 C9 C14 C13 1.0(7) .
C8 C9 C14 C13 177.5(4) .
C1 N1 C15 C16 -131.0(4) .
C1 N1 C15 C20 51.4(6) .
C20 C15 C16 C17 -1.0(7) .
N1 C15 C16 C17 -178.8(4) .
C20 C15 C16 F1 -177.7(4) .
N1 C15 C16 F1 4.5(6) .
F1 C16 C17 F2 -2.8(7) .
C15 C16 C17 F2 -179.5(4) .
F1 C16 C17 C18 175.0(4) .
C15 C16 C17 C18 -1.7(8) .
C16 C17 C18 C19 2.6(7) .
F2 C17 C18 C19 -179.6(4) .
C16 C17 C18 C21 -179.1(5) .
F2 C17 C18 C21 -1.3(7) .
C17 C18 C19 F3 177.2(4) .
C21 C18 C19 F3 -1.1(7) .
C17 C18 C19 C20 -0.8(6) .
C21 C18 C19 C20 -179.1(5) .
F3 C19 C20 F4 -0.6(5) .
C18 C19 C20 F4 177.4(4) .
F3 C19 C20 C15 -179.9(3) .
C18 C19 C20 C15 -1.8(6) .
C16 C15 C20 F4 -176.5(3) .
N1 C15 C20 F4 1.2(6) .
C16 C15 C20 C19 2.7(6) .
N1 C15 C20 C19 -179.6(4) .
C17 C18 C21 F5 54.3(8) .
C19 C18 C21 F5 -127.5(6) .
C17 C18 C21 F6 -69.3(7) .
C19 C18 C21 F6 109.0(6) .
C17 C18 C21 F7 175.4(5) .
C19 C18 C21 F7 -6.4(8) .
Na1 O4 C22 N2 -65.4(8) 2_675
Na1 O4 C22 C23 113.8(6) 2_675
C36 N2 C22 O4 5.1(6) .
C36 N2 C22 C23 -174.1(3) .
O4 C22 C23 C24 1.1(5) .
N2 C22 C23 C24 -179.7(3) .
O4 C22 C23 C28 -176.4(3) .
N2 C22 C23 C28 2.8(5) .
C28 C23 C24 C25 -2.7(5) .
C22 C23 C24 C25 179.7(3) .
C23 C24 C25 C26 2.0(5) .
C24 C25 C26 C27 -0.3(5) .
C24 C25 C26 C29 176.9(3) .
C25 C26 C27 C28 -0.7(5) .
C29 C26 C27 C28 -178.0(3) .
C26 C27 C28 O5 179.1(3) .
C26 C27 C28 C23 -0.1(5) .
C24 C23 C28 O5 -177.5(3) .
C22 C23 C28 O5 0.0(5) .
C24 C23 C28 C27 1.7(5) .
C22 C23 C28 C27 179.1(3) .
Na1 O6 C29 C30 -139.6(3) .
Na1 O6 C29 C26 41.1(6) .
C27 C26 C29 O6 36.1(5) .
C25 C26 C29 O6 -141.1(3) .
C27 C26 C29 C30 -143.2(3) .
C25 C26 C29 C30 39.6(5) .
O6 C29 C30 C31 25.6(5) .
C26 C29 C30 C31 -155.1(3) .
O6 C29 C30 C35 -152.1(4) .
C26 C29 C30 C35 27.2(5) .
C35 C30 C31 C32 0.5(6) .
C29 C30 C31 C32 -177.3(4) .
C30 C31 C32 C33 -0.9(7) .
C31 C32 C33 C34 1.7(8) .
C32 C33 C34 C35 -2.2(9) .
C33 C34 C35 C30 1.9(8) .
C31 C30 C35 C34 -1.0(6) .
C29 C30 C35 C34 176.7(4) .
C22 N2 C36 C37 -51.7(5) .
C22 N2 C36 C41 130.9(4) .
C41 C36 C37 F8 174.5(3) .
N2 C36 C37 F8 -3.0(5) .
C41 C36 C37 C38 -1.9(5) .
N2 C36 C37 C38 -179.3(3) .
F8 C37 C38 F9 2.6(5) .
C36 C37 C38 F9 179.0(3) .
F8 C37 C38 C39 -176.0(3) .
C36 C37 C38 C39 0.4(6) .
F9 C38 C39 C40 -176.4(3) .
C37 C38 C39 C40 2.2(6) .
F9 C38 C39 C42 3.3(6) .
C37 C38 C39 C42 -178.2(5) .
C38 C39 C40 F10 178.3(4) .
C42 C39 C40 F10 -1.4(7) .
C38 C39 C40 C41 -3.3(6) .
C42 C39 C40 C41 177.0(5) .
F10 C40 C41 F11 0.2(6) .
C39 C40 C41 F11 -178.2(4) .
F10 C40 C41 C36 -179.6(4) .
C39 C40 C41 C36 2.0(7) .
C37 C36 C41 F11 -179.1(3) .
N2 C36 C41 F11 -1.5(5) .
C37 C36 C41 C40 0.7(6) .
N2 C36 C41 C40 178.3(4) .
C38 C39 C42 F14 -108.4(6) .
C40 C39 C42 F14 71.3(7) .
C38 C39 C42 F13 130.4(6) .
C40 C39 C42 F13 -49.9(8) .
C38 C39 C42 F12 10.5(8) .
C40 C39 C42 F12 -169.9(5) .

loop_
_platon_squeeze_void_nr
_platon_squeeze_void_average_x
_platon_squeeze_void_average_y
_platon_squeeze_void_average_z
_platon_squeeze_void_volume
_platon_squeeze_void_count_electrons
_platon_squeeze_void_content
1 0.113 0.500 0.500 831 208 ' '
